data_7115894
loop_
_publ_author_name
'Naoki Kitani'
'Naoto Kuwamura'
'Toshiaki Tsukuda'
'Nobuto Yoshinari'
'Takumi Konno'

_publ_section_title
;
 Counteranion-dependent mechanochromism of a photoluminescent platinum(II)
 complex with mixed terpyridine and thioglucose
;
_journal_name_full Chem.Commun.
_journal_page_first 13529
_journal_paper_doi 10.1039/C4cc06775D
_journal_volume 50
_journal_year 2014
_chemical_absolute_configuration rm
_chemical_formula_sum 'C21 H26 Cl N3 O11 Pt S'
_chemical_formula_weight 759.05
_chemical_name_systematic
; 
 ? 
;
_space_group_IT_number 4
_symmetry_cell_setting monoclinic
_symmetry_Int_Tables_number 4
_symmetry_space_group_name_Hall 'P 2yb'
_symmetry_space_group_name_H-M 'P 1 21 1'
_atom_sites_solution_hydrogens geom
_atom_sites_solution_primary direct
_atom_sites_solution_secondary difmap
_audit_creation_method SHELXL-97
_cell_angle_alpha 90.00
_cell_angle_beta 94.038(8)
_cell_angle_gamma 90.00
_cell_formula_units_Z 4
_cell_length_a 4.9262(11)
_cell_length_b 38.578(9)
_cell_length_c 13.082(4)
_cell_measurement_reflns_used 15439
_cell_measurement_temperature 200(2)
_cell_measurement_theta_max 27.7
_cell_measurement_theta_min 3.1
_cell_volume 2480.0(11)
_computing_cell_refinement PROCESS-AUTO
_computing_data_collection PROCESS-AUTO
_computing_data_reduction CrystalStructure
_computing_structure_refinement 'SHELXL-97 (Sheldrick, 1997)'
_computing_structure_solution 'SHELXS-97 (Sheldrick, 1990)'
_diffrn_ambient_temperature 200(2)
_diffrn_detector_area_resol_mean 10.00
_diffrn_measured_fraction_theta_full 0.996
_diffrn_measured_fraction_theta_max 0.996
_diffrn_measurement_device_type 'Rigaku RAXIS-RAPID'
_diffrn_measurement_method \w
_diffrn_radiation_monochromator graphite
_diffrn_radiation_source 'fine-focus sealed tube'
_diffrn_radiation_type MoK\a
_diffrn_radiation_wavelength 0.71075
_diffrn_reflns_av_R_equivalents 0.1765
_diffrn_reflns_av_sigmaI/netI 0.2848
_diffrn_reflns_limit_h_max 6
_diffrn_reflns_limit_h_min -6
_diffrn_reflns_limit_k_max 49
_diffrn_reflns_limit_k_min -49
_diffrn_reflns_limit_l_max 16
_diffrn_reflns_limit_l_min -16
_diffrn_reflns_number 22898
_diffrn_reflns_theta_full 27.48
_diffrn_reflns_theta_max 27.48
_diffrn_reflns_theta_min 3.07
_exptl_absorpt_coefficient_mu 5.917
_exptl_absorpt_correction_T_max 0.9432
_exptl_absorpt_correction_T_min 0.3193
_exptl_absorpt_correction_type multi-scan
_exptl_crystal_colour orange
_exptl_crystal_density_diffrn 2.033
_exptl_crystal_density_method 'not measured'
_exptl_crystal_description needle
_exptl_crystal_F_000 1488
_exptl_crystal_size_max 0.25
_exptl_crystal_size_mid 0.03
_exptl_crystal_size_min 0.01
_refine_diff_density_max 3.988
_refine_diff_density_min -1.937
_refine_diff_density_rms 0.284
_refine_ls_abs_structure_details 'Flack H D (1983), Acta Cryst. A39, 876-881'
_refine_ls_abs_structure_Flack 0.018(16)
_refine_ls_extinction_method none
_refine_ls_goodness_of_fit_ref 1.123
_refine_ls_hydrogen_treatment constr
_refine_ls_matrix_type full
_refine_ls_number_parameters 447
_refine_ls_number_reflns 11010
_refine_ls_number_restraints 7
_refine_ls_restrained_S_all 1.123
_refine_ls_R_factor_all 0.2182
_refine_ls_R_factor_gt 0.1332
_refine_ls_shift/su_max 0.001
_refine_ls_shift/su_mean 0.000
_refine_ls_structure_factor_coef Fsqd
_refine_ls_weighting_details 'calc w=1/[\s^2^(Fo^2^)+(0.1000P)^2^+0.0000P] where P=(Fo^2^+2Fc^2^)/3'
_refine_ls_weighting_scheme calc
_refine_ls_wR_factor_gt 0.2876
_refine_ls_wR_factor_ref 0.3226
_reflns_number_gt 4993
_reflns_number_total 11010
_reflns_threshold_expression >2sigma(I)
_cod_data_source_file c4cc06775d3.cif
_cod_data_source_block '[1]ClO4'
_cod_original_cell_volume 2479.9(10)
_cod_original_sg_symbol_H-M 'P 21'
_cod_database_code 7115894

loop_
_symmetry_equiv_pos_as_xyz
'x, y, z'
'-x, y+1/2, -z'

loop_
_atom_site_label
_atom_site_type_symbol
_atom_site_fract_x
_atom_site_fract_y
_atom_site_fract_z
_atom_site_U_iso_or_equiv
_atom_site_adp_type
_atom_site_occupancy
_atom_site_symmetry_multiplicity
_atom_site_calc_flag
_atom_site_refinement_flags
Pt1 Pt 0.2170(2) 0.39116(3) 0.52748(11) 0.0600(4) Uani 1 1 d .
S1 S 0.4172(16) 0.35430(19) 0.6517(6) 0.055(2) Uani 1 1 d .
O1 O 0.131(4) 0.3033(5) 0.4880(15) 0.064(6) Uani 1 1 d .
H1 H 0.1583 0.3247 0.4844 0.096 Uiso 1 1 calc R
O2 O -0.016(4) 0.2358(5) 0.538(2) 0.080(8) Uani 1 1 d .
H2 H 0.0447 0.2436 0.4838 0.120 Uiso 1 1 calc R
O3 O -0.180(4) 0.2266(5) 0.7442(18) 0.069(6) Uani 1 1 d .
H3 H -0.3330 0.2363 0.7451 0.103 Uiso 1 1 calc R
O4 O 0.222(4) 0.3074(5) 0.7568(17) 0.063(6) Uani 1 1 d .
O5 O 0.043(4) 0.2973(6) 0.9816(17) 0.073(7) Uani 1 1 d .
H4 H 0.0641 0.3179 0.9629 0.110 Uiso 1 1 calc R
C1 C 0.159(6) 0.3212(7) 0.664(2) 0.046(7) Uiso 1 1 d .
H5 H -0.0272 0.3315 0.6598 0.055 Uiso 1 1 calc R
C2 C 0.182(5) 0.2928(7) 0.583(2) 0.043(7) Uiso 1 1 d .
H6 H 0.3708 0.2831 0.5905 0.052 Uiso 1 1 calc R
C3 C -0.027(6) 0.2627(8) 0.610(2) 0.055(8) Uiso 1 1 d .
H7 H -0.2142 0.2729 0.6014 0.066 Uiso 1 1 calc R
C4 C 0.010(8) 0.2504(9) 0.717(3) 0.068(9) Uiso 1 1 d .
H8 H 0.1924 0.2391 0.7258 0.081 Uiso 1 1 calc R
C5 C 0.009(7) 0.2806(8) 0.792(3) 0.069(9) Uiso 1 1 d .
H9 H -0.1760 0.2915 0.7878 0.083 Uiso 1 1 calc R
C6 C 0.087(7) 0.2729(9) 0.893(3) 0.072(10) Uiso 1 1 d .
H10 H 0.2848 0.2680 0.8952 0.087 Uiso 1 1 calc R
H11 H -0.0031 0.2508 0.9082 0.087 Uiso 1 1 calc R
N1 N 0.426(5) 0.3729(7) 0.403(2) 0.062(7) Uiso 1 1 d .
N2 N 0.053(4) 0.4223(5) 0.4302(16) 0.036(5) Uiso 1 1 d .
N3 N -0.032(5) 0.4192(6) 0.619(2) 0.061(7) Uiso 1 1 d .
C7 C 0.587(6) 0.3473(7) 0.400(3) 0.053(8) Uiso 1 1 d .
H12 H 0.6279 0.3339 0.4596 0.064 Uiso 1 1 calc R
C8 C 0.712(6) 0.3382(8) 0.303(3) 0.067(9) Uiso 1 1 d .
H13 H 0.8480 0.3207 0.3032 0.080 Uiso 1 1 calc R
C9 C 0.631(6) 0.3546(8) 0.218(3) 0.063(9) Uiso 1 1 d .
H14 H 0.7108 0.3497 0.1557 0.076 Uiso 1 1 calc R
C10 C 0.418(5) 0.3801(6) 0.222(2) 0.041(6) Uiso 1 1 d .
H15 H 0.3486 0.3909 0.1601 0.049 Uiso 1 1 calc R
C11 C 0.309(6) 0.3895(8) 0.318(2) 0.053(7) Uiso 1 1 d .
C12 C 0.112(6) 0.4182(7) 0.313(2) 0.048(7) Uiso 1 1 d .
C13 C -0.013(6) 0.4364(7) 0.247(3) 0.056(8) Uiso 1 1 d .
H16 H 0.0163 0.4337 0.1760 0.067 Uiso 1 1 calc R
C14 C -0.199(8) 0.4610(11) 0.279(4) 0.101(14) Uiso 1 1 d .
H17 H -0.2773 0.4764 0.2281 0.122 Uiso 1 1 calc R
C15 C -0.271(6) 0.4644(8) 0.366(3) 0.058(8) Uiso 1 1 d .
H18 H -0.4134 0.4801 0.3788 0.070 Uiso 1 1 calc R
C16 C -0.143(7) 0.4454(8) 0.449(3) 0.062(9) Uiso 1 1 d .
C17 C -0.169(6) 0.4428(9) 0.553(3) 0.062(9) Uiso 1 1 d .
C18 C -0.360(6) 0.4646(8) 0.602(3) 0.057(8) Uiso 1 1 d .
H19 H -0.4683 0.4806 0.5614 0.069 Uiso 1 1 calc R
C19 C -0.387(7) 0.4629(8) 0.703(3) 0.066(9) Uiso 1 1 d .
H20 H -0.5076 0.4783 0.7340 0.079 Uiso 1 1 calc R
C20 C -0.234(6) 0.4376(8) 0.765(3) 0.063(8) Uiso 1 1 d .
H21 H -0.2457 0.4352 0.8365 0.075 Uiso 1 1 calc R
C21 C -0.057(6) 0.4161(8) 0.705(3) 0.062(9) Uiso 1 1 d .
H22 H 0.0440 0.3983 0.7406 0.075 Uiso 1 1 calc R
Pt2 Pt 0.7770(3) 0.11377(3) 0.06544(12) 0.0601(4) Uani 1 1 d .
S2 S 0.9518(16) 0.1421(2) 0.2106(8) 0.068(3) Uani 1 1 d .
O6 O 0.607(4) 0.1486(6) 0.4019(19) 0.068(6) Uani 1 1 d .
H23 H 0.5474 0.1542 0.4581 0.102 Uiso 1 1 calc R
O7 O 0.468(4) 0.2145(5) 0.4778(15) 0.060(6) Uani 1 1 d .
H24 H 0.4659 0.2359 0.4884 0.091 Uiso 1 1 calc R
O8 O 0.302(4) 0.2638(6) 0.3113(19) 0.072(7) Uani 1 1 d .
H25 H 0.3611 0.2834 0.3293 0.108 Uiso 1 1 calc R
O9 O 0.768(4) 0.2053(5) 0.1825(19) 0.074(7) Uani 1 1 d .
O10 O 0.891(4) 0.2748(6) 0.157(2) 0.072(7) Uani 1 1 d .
H26 H 1.0038 0.2703 0.1135 0.107 Uiso 1 1 calc R
C22 C 0.702(6) 0.1723(7) 0.230(2) 0.051(7) Uiso 1 1 d .
H27 H 0.5244 0.1637 0.1983 0.061 Uiso 1 1 calc R
C23 C 0.674(6) 0.1788(8) 0.348(2) 0.056(8) Uiso 1 1 d .
H28 H 0.8565 0.1866 0.3775 0.067 Uiso 1 1 calc R
C24 C 0.469(5) 0.2080(6) 0.369(2) 0.042(6) Uiso 1 1 d .
H29 H 0.2834 0.1994 0.3447 0.051 Uiso 1 1 calc R
C25 C 0.533(6) 0.2401(7) 0.299(2) 0.049(7) Uiso 1 1 d .
H30 H 0.7093 0.2512 0.3242 0.058 Uiso 1 1 calc R
C26 C 0.530(5) 0.2318(7) 0.188(2) 0.042(6) Uiso 1 1 d .
H31 H 0.3514 0.2222 0.1604 0.050 Uiso 1 1 calc R
C27 C 0.633(6) 0.2614(8) 0.123(2) 0.056(8) Uiso 1 1 d .
H32 H 0.6418 0.2530 0.0518 0.067 Uiso 1 1 calc R
H33 H 0.4990 0.2805 0.1218 0.067 Uiso 1 1 calc R
N4 N 0.509(5) 0.0827(6) 0.122(2) 0.055(6) Uiso 1 1 d .
N5 N 0.658(5) 0.0847(7) -0.064(2) 0.061(7) Uiso 1 1 d .
N6 N 1.005(6) 0.1383(7) -0.036(2) 0.077(9) Uiso 1 1 d .
C28 C 0.466(7) 0.0794(9) 0.215(3) 0.076(10) Uiso 1 1 d .
H34 H 0.5735 0.0933 0.2621 0.091 Uiso 1 1 calc R
C29 C 0.264(6) 0.0560(8) 0.258(3) 0.060(8) Uiso 1 1 d .
H35 H 0.2495 0.0551 0.3303 0.072 Uiso 1 1 calc R
C30 C 0.109(8) 0.0370(9) 0.197(3) 0.080(11) Uiso 1 1 d .
H36 H -0.0380 0.0235 0.2193 0.096 Uiso 1 1 calc R
C31 C 0.181(6) 0.0383(7) 0.095(2) 0.052(7) Uiso 1 1 d .
H37 H 0.0924 0.0227 0.0477 0.062 Uiso 1 1 calc R
C32 C 0.372(7) 0.0608(10) 0.059(3) 0.077(10) Uiso 1 1 d .
C33 C 0.435(6) 0.0655(7) -0.046(2) 0.051(7) Uiso 1 1 d .
C34 C 0.326(6) 0.0485(7) -0.138(2) 0.052(8) Uiso 1 1 d .
H38 H 0.1806 0.0323 -0.1351 0.062 Uiso 1 1 calc R
C35 C 0.443(7) 0.0565(9) -0.237(3) 0.073(10) Uiso 1 1 d .
H39 H 0.3693 0.0460 -0.2982 0.087 Uiso 1 1 calc R
C36 C 0.649(6) 0.0782(7) -0.239(2) 0.056(8) Uiso 1 1 d .
H40 H 0.7462 0.0812 -0.2982 0.067 Uiso 1 1 calc R
C37 C 0.718(6) 0.0966(7) -0.149(2) 0.049(7) Uiso 1 1 d .
C38 C 0.966(6) 0.1236(8) -0.138(3) 0.064(9) Uiso 1 1 d .
C39 C 1.104(8) 0.1344(10) -0.215(4) 0.091(12) Uiso 1 1 d .
H41 H 1.0724 0.1240 -0.2805 0.110 Uiso 1 1 calc R
C40 C 1.305(8) 0.1622(10) -0.200(3) 0.093(12) Uiso 1 1 d .
H42 H 1.4037 0.1713 -0.2539 0.112 Uiso 1 1 calc R
C41 C 1.340(7) 0.1744(9) -0.096(3) 0.064(9) Uiso 1 1 d .
H43 H 1.4682 0.1919 -0.0757 0.077 Uiso 1 1 calc R
C42 C 1.200(8) 0.1615(10) -0.040(3) 0.078(11) Uiso 1 1 d .
H44 H 1.2412 0.1708 0.0270 0.094 Uiso 1 1 calc R
Cl1 Cl 0.3657(16) 0.4669(2) 1.0053(8) 0.063(2) Uani 1 1 d .
O11 O 0.651(4) 0.4644(6) 1.0199(19) 0.075(7) Uani 1 1 d .
O12 O 0.245(4) 0.4329(6) 1.016(3) 0.113(12) Uani 1 1 d .
O13 O 0.263(5) 0.4890(6) 1.094(2) 0.084(8) Uani 1 1 d .
O14 O 0.302(5) 0.4815(7) 0.904(3) 0.104(10) Uani 1 1 d .
Cl2 Cl -0.1625(19) 0.0445(2) 0.5046(9) 0.077(3) Uani 1 1 d .
O15 O -0.165(6) 0.0255(8) 0.421(2) 0.105(9) Uani 1 1 d U
O16 O -0.263(6) 0.0234(7) 0.578(2) 0.098(9) Uani 1 1 d .
O17 O -0.324(5) 0.0760(7) 0.493(3) 0.129(14) Uani 1 1 d .
O18 O 0.124(5) 0.0562(7) 0.530(3) 0.112(11) Uani 1 1 d .
O19 O -0.265(5) 0.1668(6) 0.622(2) 0.076(7) Uani 1 1 d .
O20 O 0.131(5) 0.1313(6) 0.5028(18) 0.069(6) Uani 1 1 d .
O21 O 0.290(4) 0.3565(6) 0.9210(17) 0.063(6) Uani 1 1 d .
O22 O 0.805(4) 0.3839(5) 1.000(2) 0.079(7) Uani 1 1 d .

loop_
_atom_site_aniso_label
_atom_site_aniso_U_11
_atom_site_aniso_U_22
_atom_site_aniso_U_33
_atom_site_aniso_U_23
_atom_site_aniso_U_13
_atom_site_aniso_U_12
Pt1 0.0512(7) 0.0494(7) 0.0786(9) 0.0020(7) -0.0013(6) 0.0022(6)
S1 0.063(5) 0.056(4) 0.043(5) -0.001(4) -0.020(4) -0.002(4)
O1 0.072(14) 0.067(13) 0.049(13) 0.005(10) -0.023(11) 0.017(11)
O2 0.048(12) 0.052(13) 0.14(2) -0.012(14) 0.001(14) 0.003(11)
O3 0.058(13) 0.061(13) 0.090(18) 0.001(12) 0.028(13) -0.006(11)
O4 0.044(11) 0.061(13) 0.083(17) 0.007(12) -0.009(11) -0.010(10)
O5 0.088(16) 0.070(15) 0.063(16) 0.023(12) 0.017(14) -0.023(13)
Pt2 0.0507(7) 0.0524(7) 0.0758(9) -0.0045(7) -0.0058(6) 0.0025(6)
S2 0.051(5) 0.057(5) 0.094(8) -0.012(5) 0.000(5) -0.011(4)
O6 0.069(14) 0.070(14) 0.068(16) -0.018(12) 0.026(13) -0.024(12)
O7 0.044(11) 0.089(16) 0.046(13) -0.004(11) -0.006(10) 0.013(11)
O8 0.048(12) 0.071(14) 0.094(19) 0.008(13) -0.014(12) 0.002(12)
O9 0.061(13) 0.061(13) 0.099(19) -0.029(13) 0.001(13) -0.005(11)
O10 0.041(11) 0.062(14) 0.11(2) -0.006(13) 0.007(12) 0.003(11)
Cl1 0.048(4) 0.056(5) 0.085(7) -0.008(5) 0.004(5) 0.000(4)
O11 0.058(13) 0.074(16) 0.095(19) -0.009(13) 0.012(14) 0.014(12)
O12 0.058(15) 0.055(16) 0.22(4) -0.043(19) -0.027(19) -0.001(12)
O13 0.078(16) 0.051(13) 0.12(2) 0.009(14) -0.025(16) -0.008(12)
O14 0.073(17) 0.075(17) 0.16(3) -0.005(18) -0.041(19) 0.025(14)
Cl2 0.062(5) 0.065(6) 0.103(9) -0.006(6) -0.009(5) -0.006(5)
O15 0.117(16) 0.113(16) 0.090(16) -0.002(14) 0.042(14) -0.006(14)
O16 0.13(2) 0.10(2) 0.064(19) 0.009(15) 0.034(18) -0.001(18)
O17 0.074(18) 0.061(18) 0.25(4) -0.03(2) 0.02(2) 0.006(15)
O18 0.082(18) 0.074(18) 0.18(3) 0.001(18) 0.00(2) 0.001(15)
O19 0.083(16) 0.055(13) 0.092(18) 0.003(13) 0.017(14) -0.013(12)
O20 0.072(13) 0.073(15) 0.066(16) 0.002(11) 0.037(12) -0.009(12)
O21 0.073(14) 0.062(13) 0.059(15) -0.001(11) 0.039(12) -0.004(11)
O22 0.072(14) 0.051(14) 0.11(2) 0.006(12) -0.018(14) -0.009(11)

loop_
_atom_type_symbol
_atom_type_description
_atom_type_scat_dispersion_real
_atom_type_scat_dispersion_imag
_atom_type_scat_source
C C 0.0033 0.0016 'International Tables Vol C Tables 4.2.6.8 and 6.1.1.4'
H H 0.0000 0.0000 'International Tables Vol C Tables 4.2.6.8 and 6.1.1.4'
O O 0.0106 0.0060 'International Tables Vol C Tables 4.2.6.8 and 6.1.1.4'
N N 0.0061 0.0033 'International Tables Vol C Tables 4.2.6.8 and 6.1.1.4'
Pt Pt -1.7033 8.3905 'International Tables Vol C Tables 4.2.6.8 and 6.1.1.4'
S S 0.1246 0.1234 'International Tables Vol C Tables 4.2.6.8 and 6.1.1.4'
Cl Cl 0.1484 0.1585 'International Tables Vol C Tables 4.2.6.8 and 6.1.1.4'

loop_
_geom_angle_atom_site_label_1
_geom_angle_atom_site_label_2
_geom_angle_atom_site_label_3
_geom_angle
N2 Pt1 N3 79.2(10)
N2 Pt1 N1 84.2(10)
N3 Pt1 N1 163.4(10)
N2 Pt1 S1 178.0(7)
N3 Pt1 S1 99.0(8)
N1 Pt1 S1 97.5(7)
C1 S1 Pt1 103.1(9)
C1 O4 C5 114(2)
O4 C1 C2 108(2)
O4 C1 S1 104.0(18)
C2 C1 S1 111(2)
O1 C2 C1 114(2)
O1 C2 C3 110(2)
C1 C2 C3 107(2)
O2 C3 C4 113(3)
O2 C3 C2 109(2)
C4 C3 C2 114(3)
O3 C4 C3 115(3)
O3 C4 C5 108(3)
C3 C4 C5 111(3)
C6 C5 C4 116(3)
C6 C5 O4 106(3)
C4 C5 O4 107(3)
C5 C6 O5 124(3)
C7 N1 C11 125(3)
C7 N1 Pt1 129(2)
C11 N1 Pt1 105.5(19)
C16 N2 C12 115(2)
C16 N2 Pt1 125(2)
C12 N2 Pt1 119.2(15)
C21 N3 C17 126(3)
C21 N3 Pt1 128(2)
C17 N3 Pt1 105(2)
N1 C7 C8 121(3)
C9 C8 C7 119(3)
C8 C9 C10 119(3)
C9 C10 C11 121(3)
N1 C11 C10 115(3)
N1 C11 C12 129(3)
C10 C11 C12 115(2)
C13 C12 C11 139(3)
C13 C12 N2 120(3)
C11 C12 N2 101(2)
C12 C13 C14 118(4)
C15 C14 C13 126(4)
C14 C15 C16 121(4)
N2 C16 C17 105(3)
N2 C16 C15 119(3)
C17 C16 C15 136(3)
C16 C17 N3 126(3)
C16 C17 C18 120(3)
N3 C17 C18 114(3)
C19 C18 C17 121(3)
C18 C19 C20 120(3)
C19 C20 C21 113(3)
N3 C21 C20 125(3)
N4 Pt2 N6 161.3(11)
N4 Pt2 N5 79.6(11)
N6 Pt2 N5 81.8(11)
N4 Pt2 S2 101.5(8)
N6 Pt2 S2 97.1(9)
N5 Pt2 S2 173.6(7)
C22 S2 Pt2 102.3(10)
C22 O9 C26 111(2)
O9 C22 C23 108(2)
O9 C22 S2 110(2)
C23 C22 S2 111.4(19)
O6 C23 C24 109(2)
O6 C23 C22 113(2)
C24 C23 C22 113(2)
O7 C24 C23 110(2)
O7 C24 C25 116(2)
C23 C24 C25 108(2)
O8 C25 C26 106(2)
O8 C25 C24 104(2)
C26 C25 C24 114(2)
C25 C26 C27 114(2)
C25 C26 O9 104(2)
C27 C26 O9 100(2)
O10 C27 C26 115(3)
C28 N4 C32 115(3)
C28 N4 Pt2 126(2)
C32 N4 Pt2 118(2)
C37 N5 C33 127(3)
C37 N5 Pt2 117(2)
C33 N5 Pt2 109(2)
C42 N6 C38 106(3)
C42 N6 Pt2 141(3)
C38 N6 Pt2 112(2)
N4 C28 C29 127(3)
C30 C29 C28 119(4)
C29 C30 C31 113(4)
C32 C31 C30 125(3)
N4 C32 C31 121(3)
N4 C32 C33 112(3)
C31 C32 C33 127(3)
N5 C33 C32 118(3)
N5 C33 C34 111(3)
C32 C33 C34 130(3)
C33 C34 C35 119(3)
C36 C35 C34 120(3)
C35 C36 C37 117(3)
N5 C37 C36 120(3)
N5 C37 C38 113(3)
C36 C37 C38 123(3)
C39 C38 N6 122(3)
C39 C38 C37 125(3)
N6 C38 C37 112(3)
C38 C39 C40 121(4)
C41 C40 C39 114(4)
C42 C41 C40 115(4)
C41 C42 N6 142(4)
O11 Cl1 O12 109.8(14)
O11 Cl1 O14 107.5(17)
O12 Cl1 O14 112.0(18)
O11 Cl1 O13 108.1(14)
O12 Cl1 O13 105.3(16)
O14 Cl1 O13 114.1(15)
O15 Cl2 O16 105.5(19)
O15 Cl2 O17 114(2)
O16 Cl2 O17 110(2)
O15 Cl2 O18 108(2)
O16 Cl2 O18 113.8(19)
O17 Cl2 O18 105.8(16)

loop_
_geom_bond_atom_site_label_1
_geom_bond_atom_site_label_2
_geom_bond_distance
Pt1 N2 1.89(2)
Pt1 N3 2.08(3)
Pt1 N1 2.11(3)
Pt1 S1 2.326(7)
S1 C1 1.82(3)
O1 C2 1.32(3)
O2 C3 1.41(4)
O3 C4 1.38(4)
O4 C1 1.34(3)
O4 C5 1.57(4)
O5 C6 1.52(4)
C1 C2 1.53(4)
C2 C3 1.61(4)
C3 C4 1.47(5)
C4 C5 1.52(5)
C5 C6 1.38(5)
N1 C7 1.27(4)
N1 C11 1.37(4)
N2 C16 1.35(4)
N2 C12 1.59(4)
N3 C21 1.16(4)
N3 C17 1.39(4)
C7 C8 1.48(4)
C8 C9 1.32(4)
C9 C10 1.44(4)
C10 C11 1.45(4)
C11 C12 1.47(4)
C12 C13 1.25(4)
C13 C14 1.40(5)
C14 C15 1.23(5)
C15 C16 1.42(5)
C16 C17 1.37(4)
C17 C18 1.45(4)
C18 C19 1.34(4)
C19 C20 1.45(4)
C20 C21 1.46(4)
Pt2 N4 1.97(2)
Pt2 N6 2.03(3)
Pt2 N5 2.08(3)
Pt2 S2 2.304(9)
S2 C22 1.73(3)
O6 C23 1.41(3)
O7 C24 1.45(3)
O8 C25 1.48(3)
O9 C22 1.47(3)
O9 C26 1.56(3)
O10 C27 1.41(3)
C22 C23 1.57(4)
C23 C24 1.55(4)
C24 C25 1.58(4)
C25 C26 1.49(4)
C26 C27 1.54(4)
N4 C28 1.25(4)
N4 C32 1.33(4)
N5 C37 1.25(4)
N5 C33 1.36(4)
N6 C42 1.32(4)
N6 C38 1.46(4)
C28 C29 1.48(4)
C29 C30 1.30(5)
C30 C31 1.41(5)
C31 C32 1.39(5)
C32 C33 1.44(5)
C33 C34 1.44(4)
C34 C35 1.49(5)
C35 C36 1.32(4)
C36 C37 1.39(4)
C37 C38 1.61(4)
C38 C39 1.31(5)
C39 C40 1.47(5)
C40 C41 1.43(5)
C41 C42 1.16(5)
Cl1 O11 1.41(2)
Cl1 O12 1.45(3)
Cl1 O14 1.46(3)
Cl1 O13 1.56(3)
Cl2 O15 1.32(3)
Cl2 O16 1.38(3)
Cl2 O17 1.45(3)
Cl2 O18 1.49(3)

loop_
_geom_hbond_atom_site_label_D
_geom_hbond_atom_site_label_H
_geom_hbond_atom_site_label_A
_geom_hbond_distance_DH
_geom_hbond_distance_HA
_geom_hbond_distance_DA
_geom_hbond_angle_DHA
_geom_hbond_site_symmetry_A
O1 H1 N1 0.84 2.56 3.29(3) 146.0 .
O1 H1 S1 0.84 2.71 3.17(2) 116.0 .
O2 H2 O1 0.84 2.34 2.79(3) 114.2 .
O5 H4 O21 0.84 1.96 2.73(3) 152.1 .
O6 H23 O19 0.84 2.33 2.99(3) 136.1 1_655
O6 H23 O20 0.84 2.35 2.85(3) 119.2 .
O6 H23 O7 0.84 2.37 2.83(3) 114.8 .
O8 H25 O1 0.84 2.55 2.94(3) 109.5 .

loop_
_geom_torsion_atom_site_label_1
_geom_torsion_atom_site_label_2
_geom_torsion_atom_site_label_3
_geom_torsion_atom_site_label_4
_geom_torsion
N3 Pt1 S1 C1 80.1(12)
N1 Pt1 S1 C1 -101.2(12)
C5 O4 C1 C2 -68(3)
C5 O4 C1 S1 173.5(18)
Pt1 S1 C1 O4 -158.5(16)
Pt1 S1 C1 C2 85.2(19)
O4 C1 C2 O1 -179(2)
S1 C1 C2 O1 -65(3)
O4 C1 C2 C3 59(3)
S1 C1 C2 C3 172.8(18)
O1 C2 C3 O2 55(3)
C1 C2 C3 O2 180(2)
O1 C2 C3 C4 -178(3)
C1 C2 C3 C4 -53(3)
O2 C3 C4 O3 -60(4)
C2 C3 C4 O3 175(2)
O2 C3 C4 C5 177(3)
C2 C3 C4 C5 52(4)
O3 C4 C5 C6 64(4)
C3 C4 C5 C6 -169(3)
O3 C4 C5 O4 -179(2)
C3 C4 C5 O4 -52(4)
C1 O4 C5 C6 -172(3)
C1 O4 C5 C4 64(3)
C4 C5 C6 O5 -167(3)
O4 C5 C6 O5 76(4)
N2 Pt1 N1 C7 -175(3)
N3 Pt1 N1 C7 -178(3)
S1 Pt1 N1 C7 6(3)
N2 Pt1 N1 C11 -7.8(19)
N3 Pt1 N1 C11 -11(5)
S1 Pt1 N1 C11 173.2(18)
N3 Pt1 N2 C16 -4(2)
N1 Pt1 N2 C16 177(2)
N3 Pt1 N2 C12 -174.7(18)
N1 Pt1 N2 C12 6.3(17)
N2 Pt1 N3 C21 -180(3)
N1 Pt1 N3 C21 -176(3)
S1 Pt1 N3 C21 0(3)
N2 Pt1 N3 C17 1.2(19)
N1 Pt1 N3 C17 5(5)
S1 Pt1 N3 C17 -179.8(18)
C11 N1 C7 C8 14(5)
Pt1 N1 C7 C8 179(2)
N1 C7 C8 C9 -7(5)
C7 C8 C9 C10 -2(5)
C8 C9 C10 C11 4(4)
C7 N1 C11 C10 -11(4)
Pt1 N1 C11 C10 -178.6(19)
C7 N1 C11 C12 177(3)
Pt1 N1 C11 C12 10(4)
C9 C10 C11 N1 1(4)
C9 C10 C11 C12 174(3)
N1 C11 C12 C13 179(4)
C10 C11 C12 C13 8(5)
N1 C11 C12 N2 -5(4)
C10 C11 C12 N2 -177(2)
C16 N2 C12 C13 2(4)
Pt1 N2 C12 C13 174(2)
C16 N2 C12 C11 -175(2)
Pt1 N2 C12 C11 -3(3)
C11 C12 C13 C14 177(4)
N2 C12 C13 C14 2(4)
C12 C13 C14 C15 -7(6)
C13 C14 C15 C16 7(6)
C12 N2 C16 C17 176(2)
Pt1 N2 C16 C17 5(3)
C12 N2 C16 C15 -2(4)
Pt1 N2 C16 C15 -173(2)
C14 C15 C16 N2 -2(5)
C14 C15 C16 C17 -180(4)
N2 C16 C17 N3 -4(4)
C15 C16 C17 N3 174(3)
N2 C16 C17 C18 179(3)
C15 C16 C17 C18 -3(6)
C21 N3 C17 C16 -178(3)
Pt1 N3 C17 C16 1(4)
C21 N3 C17 C18 -1(5)
Pt1 N3 C17 C18 179(2)
C16 C17 C18 C19 -179(3)
N3 C17 C18 C19 3(5)
C17 C18 C19 C20 -3(5)
C18 C19 C20 C21 0(4)
C17 N3 C21 C20 -2(5)
Pt1 N3 C21 C20 178(2)
C19 C20 C21 N3 3(5)
N4 Pt2 S2 C22 -78.5(13)
N6 Pt2 S2 C22 101.1(13)
C26 O9 C22 C23 -64(3)
C26 O9 C22 S2 173.6(17)
Pt2 S2 C22 O9 -94.4(19)
Pt2 S2 C22 C23 145.5(18)
O9 C22 C23 O6 179(2)
S2 C22 C23 O6 -60(3)
O9 C22 C23 C24 54(3)
S2 C22 C23 C24 175.2(19)
O6 C23 C24 O7 57(3)
C22 C23 C24 O7 -176(2)
O6 C23 C24 C25 -175(2)
C22 C23 C24 C25 -48(3)
O7 C24 C25 O8 -65(3)
C23 C24 C25 O8 171(2)
O7 C24 C25 C26 -180(2)
C23 C24 C25 C26 56(3)
O8 C25 C26 C27 75(3)
C24 C25 C26 C27 -172(2)
O8 C25 C26 O9 -177.1(19)
C24 C25 C26 O9 -64(3)
C22 O9 C26 C25 69(3)
C22 O9 C26 C27 -173(2)
C25 C26 C27 O10 53(3)
O9 C26 C27 O10 -57(3)
N6 Pt2 N4 C28 178(3)
N5 Pt2 N4 C28 170(3)
S2 Pt2 N4 C28 -3(3)
N6 Pt2 N4 C32 4(5)
N5 Pt2 N4 C32 -4(2)
S2 Pt2 N4 C32 -177(2)
N4 Pt2 N5 C37 164(2)
N6 Pt2 N5 C37 -13(2)
N4 Pt2 N5 C33 10.7(19)
N6 Pt2 N5 C33 -167(2)
N4 Pt2 N6 C42 -178(3)
N5 Pt2 N6 C42 -171(4)
S2 Pt2 N6 C42 3(4)
N4 Pt2 N6 C38 -8(5)
N5 Pt2 N6 C38 0(2)
S2 Pt2 N6 C38 174(2)
C32 N4 C28 C29 -6(5)
Pt2 N4 C28 C29 -180(2)
N4 C28 C29 C30 -1(5)
C28 C29 C30 C31 8(5)
C29 C30 C31 C32 -8(5)
C28 N4 C32 C31 5(5)
Pt2 N4 C32 C31 180(2)
C28 N4 C32 C33 -179(3)
Pt2 N4 C32 C33 -4(4)
C30 C31 C32 N4 2(5)
C30 C31 C32 C33 -174(3)
C37 N5 C33 C32 -167(3)
Pt2 N5 C33 C32 -16(3)
C37 N5 C33 C34 22(4)
Pt2 N5 C33 C34 172.6(19)
N4 C32 C33 N5 14(4)
C31 C32 C33 N5 -170(3)
N4 C32 C33 C34 -177(3)
C31 C32 C33 C34 -1(6)
N5 C33 C34 C35 -6(4)
C32 C33 C34 C35 -176(3)
C33 C34 C35 C36 2(5)
C34 C35 C36 C37 -10(5)
C33 N5 C37 C36 -33(5)
Pt2 N5 C37 C36 179(2)
C33 N5 C37 C38 170(3)
Pt2 N5 C37 C38 22(3)
C35 C36 C37 N5 24(5)
C35 C36 C37 C38 179(3)
C42 N6 C38 C39 -2(5)
Pt2 N6 C38 C39 -177(3)
C42 N6 C38 C37 -176(3)
Pt2 N6 C38 C37 10(3)
N5 C37 C38 C39 166(3)
C36 C37 C38 C39 9(5)
N5 C37 C38 N6 -21(4)
C36 C37 C38 N6 -177(3)
N6 C38 C39 C40 0(6)
C37 C38 C39 C40 173(3)
C38 C39 C40 C41 2(5)
C39 C40 C41 C42 -2(5)
C40 C41 C42 N6 -1(8)
C38 N6 C42 C41 4(7)
Pt2 N6 C42 C41 175(4)
